data_8102238
loop_
_publ_author_name
'Lothar Stahl'
'Luke Grocholl'
'Richard J. Staples'

_publ_section_title
;
 Crystal structure of triethylammonium
 trichlorotriethylaminecobaltate(II), [NH(C2H5)3][CoCl3{N(C2H5)3}]
;
_journal_issue 1
_journal_name_full 'Zeitschrift f\"ur Kristallographie - New Crystal Structures'
_journal_page_first 75
_journal_volume 223
_journal_year 2008
_chemical_compound_source synthesis
_chemical_formula_moiety 'C6 H16 N+  C6 Cl3  N H15 -'
_chemical_formula_structural '[NH(C2H5)3][CoCl3<N(C2H5)3>]'
_chemical_formula_sum 'C12 H31 Cl3 Co N2'
_chemical_formula_weight 368.67
_chemical_melting_point 351
_chemical_name_common 'Triethylammonium trichlorotriethylaminocobaltate(II)'
_chemical_name_systematic 'Triethylammonium trichlorotriethylaminocobaltate(II)'
_space_group_IT_number 14
_symmetry_cell_setting monoclinic
_symmetry_Int_Tables_number 14
_symmetry_space_group_name_Hall '-P 2ybc'
_symmetry_space_group_name_H-M 'P 1 21/c 1'
_atom_sites_solution_hydrogens geom
_atom_sites_solution_primary direct
_atom_sites_solution_secondary difmap
_audit_creation_method SHELXL-97
_cell_angle_alpha 90.00
_cell_angle_beta 92.48(1)
_cell_angle_gamma 90.00
_cell_formula_units_Z 4
_cell_length_a 12.694(2)
_cell_length_b 11.186(3)
_cell_length_c 13.178(3)
_cell_measurement_reflns_used 123
_cell_measurement_temperature 213(2)
_cell_measurement_theta_max 22.14
_cell_measurement_theta_min 2.56
_cell_volume 1869.5(7)
_computing_cell_refinement 'SMART (Bruker, V4.050, 1995)'
_computing_data_collection 'ASTRO (Bruker, V4.050, 1995)'
_computing_data_reduction 'SAINT (Bruker, V5.A06, 1997)'
_computing_molecular_graphics 'SHELXTL (Bruker, 1998, ver 5.10)'
_computing_publication_material 'CIFTAB (Sheldrick, 1993)'
_computing_structure_refinement 'SHELXL-97 (Sheldrick, 1997)'
_computing_structure_solution 'SHELXS-97 (Sheldrick, 1990)'
_diffrn_ambient_temperature 213(2)
_diffrn_measured_fraction_theta_max 0.863
_diffrn_measurement_device_type 'Bruker SMART CCD'
_diffrn_measurement_method 'omega, 0.3 deg'
_diffrn_radiation_monochromator graphite
_diffrn_radiation_probe x-ray
_diffrn_radiation_type MoK\a
_diffrn_radiation_wavelength 0.71073
_diffrn_reflns_av_R_equivalents 0.0248
_diffrn_reflns_av_sigmaI/netI 0.0239
_diffrn_reflns_limit_h_max 12
_diffrn_reflns_limit_h_min -16
_diffrn_reflns_limit_k_max 13
_diffrn_reflns_limit_k_min -13
_diffrn_reflns_limit_l_max 16
_diffrn_reflns_limit_l_min -11
_diffrn_reflns_number 8649
_diffrn_reflns_theta_full 27.63
_diffrn_reflns_theta_max 27.63
_diffrn_reflns_theta_min 1.61
_diffrn_source 'normal-focus sealed tube'
_diffrn_standards_decay_% 1
_diffrn_standards_interval_count 0
_diffrn_standards_number 0
_exptl_absorpt_coefficient_mu 1.335
_exptl_absorpt_correction_T_max 0.9486
_exptl_absorpt_correction_T_min 0.8429
_exptl_absorpt_correction_type multi-scan
_exptl_absorpt_process_details SADABS
_exptl_crystal_colour blue
_exptl_crystal_density_diffrn 1.310
_exptl_crystal_density_method 'not measured'
_exptl_crystal_description block
_exptl_crystal_F_000 780
_exptl_crystal_recrystallization_method toluene
_exptl_crystal_size_max 0.1
_exptl_crystal_size_mid 0.2
_exptl_crystal_size_min 0.2
_refine_diff_density_max 1.488
_refine_diff_density_min -0.513
_refine_diff_density_rms 0.074
_refine_ls_extinction_method none
_refine_ls_goodness_of_fit_ref 1.245
_refine_ls_hydrogen_treatment constr
_refine_ls_matrix_type full
_refine_ls_number_parameters 163
_refine_ls_number_reflns 3759
_refine_ls_number_restraints 0
_refine_ls_restrained_S_all 1.245
_refine_ls_R_factor_all 0.0615
_refine_ls_R_factor_gt 0.0556
_refine_ls_shift/su_max 0.042
_refine_ls_shift/su_mean 0.003
_refine_ls_structure_factor_coef Fsqd
_refine_ls_weighting_details 'calc w=1/[\s^2^(Fo^2^)+(0.0367P)^2^+4.1888P] where P=(Fo^2^+2Fc^2^)/3'
_refine_ls_weighting_scheme calc
_refine_ls_wR_factor_gt 0.1328
_refine_ls_wR_factor_ref 0.1350
_reflns_number_gt 3368
_reflns_number_total 3759
_reflns_threshold_expression >2sigma(I)
_cod_data_source_file 1267-2183.cff
_cod_data_source_block ls30
_cod_depositor_comments
;
The following automatic conversions were performed:
'_exptl_absorpt_correction_type' value 'Multi-scan' changed to
'multi-scan' according to
'/home/saulius/struct/CIF-dictionaries/cif_core.dic' dictionary named
'cif_core.dic' version 2.4.1 from 2010-06-29.

Automatic conversion script
Id: cif_fix_enum 1555 2011-01-17 13:19:09Z saulius 
;
_cod_original_sg_symbol_H-M P12(1)/c1
_cod_database_code 8102238

loop_
_symmetry_equiv_pos_as_xyz
'x, y, z'
'-x, y+1/2, -z+1/2'
'-x, -y, -z'
'x, -y-1/2, z-1/2'

loop_
_atom_site_label
_atom_site_type_symbol
_atom_site_fract_x
_atom_site_fract_y
_atom_site_fract_z
_atom_site_U_iso_or_equiv
_atom_site_adp_type
_atom_site_occupancy
_atom_site_symmetry_multiplicity
_atom_site_Wyckoff_symbol
_atom_site_calc_flag
_atom_site_refinement_flags
_atom_site_disorder_assembly
_atom_site_disorder_group
Co1 Co 0.73903(4) 0.02092(5) 0.70674(4) 0.03471(16) Uani 1 4 e d . . .
Cl1 Cl 0.66309(8) 0.18676(9) 0.63680(9) 0.0452(3) Uani 1 4 e d . . .
Cl2 Cl 0.85571(9) 0.09392(10) 0.82788(9) 0.0497(3) Uani 1 4 e d . . .
Cl3 Cl 0.82497(9) -0.10090(11) 0.60318(8) 0.0494(3) Uani 1 4 e d . . .
N1 N 0.6247(3) -0.0840(3) 0.7728(2) 0.0379(7) Uani 1 4 e d . . .
C1 C 0.5445(4) -0.0106(5) 0.8235(4) 0.0557(12) Uani 1 4 e d . . .
H1A H 0.4923 -0.0645 0.8515 0.067 Uiso 1 4 e calc R . .
H1B H 0.5077 0.0390 0.7719 0.067 Uiso 1 4 e calc R . .
C2 C 0.5869(5) 0.0701(5) 0.9078(4) 0.0673(15) Uani 1 4 e d . . .
H2A H 0.5292 0.1143 0.9359 0.101 Uiso 1 4 e calc R . .
H2B H 0.6373 0.1257 0.8809 0.101 Uiso 1 4 e calc R . .
H2C H 0.6215 0.0221 0.9607 0.101 Uiso 1 4 e calc R . .
C3 C 0.5693(4) -0.1609(4) 0.6943(3) 0.0513(11) Uani 1 4 e d . . .
H3A H 0.5131 -0.2051 0.7265 0.062 Uiso 1 4 e calc R . .
H3B H 0.6196 -0.2195 0.6697 0.062 Uiso 1 4 e calc R . .
C4 C 0.5219(4) -0.0930(5) 0.6045(4) 0.0571(13) Uani 1 4 e d . . .
H4A H 0.4879 -0.1486 0.5571 0.086 Uiso 1 4 e calc R . .
H4B H 0.5771 -0.0502 0.5711 0.086 Uiso 1 4 e calc R . .
H4C H 0.4703 -0.0364 0.6277 0.086 Uiso 1 4 e calc R . .
C5 C 0.6896(5) -0.1641(5) 0.8446(4) 0.0731(17) Uani 1 4 e d . . .
H5A H 0.7403 -0.2074 0.8043 0.088 Uiso 1 4 e calc R . .
H5B H 0.7303 -0.1126 0.8919 0.088 Uiso 1 4 e calc R . .
C6 C 0.6349(6) -0.2504(7) 0.9035(6) 0.097(2) Uani 1 4 e d . . .
H6A H 0.6855 -0.2953 0.9456 0.145 Uiso 1 4 e calc R . .
H6B H 0.5960 -0.3047 0.8583 0.145 Uiso 1 4 e calc R . .
H6C H 0.5862 -0.2095 0.9464 0.145 Uiso 1 4 e calc R . .
N1A N 0.8707(3) 0.3565(3) 0.6986(3) 0.0416(8) Uani 1 4 e d . . .
H1AC H 0.8306 0.2886 0.7041 0.050 Uiso 1 4 e calc R . .
C1A C 0.8114(4) 0.4354(4) 0.6238(4) 0.0504(11) Uani 1 4 e d . . .
H1AA H 0.7397 0.4469 0.6467 0.060 Uiso 1 4 e calc R . .
H1AB H 0.8060 0.3946 0.5579 0.060 Uiso 1 4 e calc R . .
C2A C 0.8612(5) 0.5561(5) 0.6097(5) 0.0780(19) Uani 1 4 e d . . .
H2AA H 0.8189 0.6020 0.5605 0.117 Uiso 1 4 e calc R . .
H2AB H 0.9317 0.5459 0.5853 0.117 Uiso 1 4 e calc R . .
H2AC H 0.8652 0.5982 0.6741 0.117 Uiso 1 4 e calc R . .
C3A C 0.8818(5) 0.4084(5) 0.8043(4) 0.0629(14) Uani 1 4 e d . . .
H3AA H 0.9233 0.3536 0.8481 0.076 Uiso 1 4 e calc R . .
H3AB H 0.9202 0.4843 0.8018 0.076 Uiso 1 4 e calc R . .
C4A C 0.7776(6) 0.4296(7) 0.8496(5) 0.094(2) Uani 1 4 e d . . .
H4AA H 0.7886 0.4631 0.9171 0.141 Uiso 1 4 e calc R . .
H4AB H 0.7399 0.3544 0.8538 0.141 Uiso 1 4 e calc R . .
H4AC H 0.7366 0.4850 0.8072 0.141 Uiso 1 4 e calc R . .
C5A C 0.9766(4) 0.3151(5) 0.6661(4) 0.0562(12) Uani 1 4 e d . . .
H5AA H 1.0199 0.3851 0.6517 0.067 Uiso 1 4 e calc R . .
H5AB H 1.0118 0.2712 0.7223 0.067 Uiso 1 4 e calc R . .
C6A C 0.9698(5) 0.2367(5) 0.5744(4) 0.0719(16) Uani 1 4 e d . . .
H6AA H 1.0402 0.2131 0.5567 0.108 Uiso 1 4 e calc R . .
H6AB H 0.9361 0.2801 0.5181 0.108 Uiso 1 4 e calc R . .
H6AC H 0.9287 0.1660 0.5887 0.108 Uiso 1 4 e calc R . .

loop_
_atom_site_aniso_label
_atom_site_aniso_U_11
_atom_site_aniso_U_22
_atom_site_aniso_U_33
_atom_site_aniso_U_23
_atom_site_aniso_U_13
_atom_site_aniso_U_12
Co1 0.0326(3) 0.0346(3) 0.0365(3) -0.0036(2) -0.0030(2) 0.0014(2)
Cl1 0.0410(5) 0.0382(5) 0.0555(6) 0.0077(4) -0.0100(4) -0.0027(4)
Cl2 0.0439(6) 0.0516(6) 0.0523(6) -0.0113(5) -0.0145(5) 0.0022(5)
Cl3 0.0510(6) 0.0535(6) 0.0440(6) -0.0104(5) 0.0039(5) 0.0073(5)
N1 0.0446(19) 0.0342(17) 0.0343(16) 0.0061(14) -0.0061(14) -0.0017(14)
C1 0.051(3) 0.063(3) 0.053(3) 0.006(2) 0.009(2) -0.007(2)
C2 0.079(4) 0.067(3) 0.057(3) -0.012(3) 0.026(3) -0.010(3)
C3 0.062(3) 0.045(2) 0.046(2) 0.006(2) -0.011(2) -0.014(2)
C4 0.060(3) 0.056(3) 0.054(3) 0.007(2) -0.022(2) -0.012(2)
C5 0.104(5) 0.058(3) 0.054(3) 0.015(3) -0.033(3) -0.011(3)
C6 0.108(6) 0.085(5) 0.096(5) 0.027(4) -0.011(4) -0.008(4)
N1A 0.0429(19) 0.0349(17) 0.0464(19) -0.0022(15) -0.0037(15) -0.0035(15)
C1A 0.051(3) 0.047(2) 0.052(3) 0.003(2) -0.013(2) -0.002(2)
C2A 0.079(4) 0.057(3) 0.095(5) 0.025(3) -0.030(3) -0.014(3)
C3A 0.083(4) 0.052(3) 0.052(3) -0.009(2) -0.020(3) -0.001(3)
C4A 0.119(6) 0.103(5) 0.060(4) -0.029(4) 0.016(4) 0.014(5)
C5A 0.044(2) 0.055(3) 0.071(3) 0.004(2) 0.004(2) 0.000(2)
C6A 0.077(4) 0.070(4) 0.071(4) -0.005(3) 0.024(3) 0.000(3)

loop_
_atom_type_symbol
_atom_type_description
_atom_type_scat_dispersion_real
_atom_type_scat_dispersion_imag
_atom_type_scat_source
C C 0.0033 0.0016 'International Tables Vol C Tables 4.2.6.8 and 6.1.1.4'
H H 0.0000 0.0000 'International Tables Vol C Tables 4.2.6.8 and 6.1.1.4'
N N 0.0061 0.0033 'International Tables Vol C Tables 4.2.6.8 and 6.1.1.4'
Cl Cl 0.1484 0.1585 'International Tables Vol C Tables 4.2.6.8 and 6.1.1.4'
Co Co 0.3494 0.9721 'International Tables Vol C Tables 4.2.6.8 and 6.1.1.4'

loop_
_geom_angle_atom_site_label_1
_geom_angle_atom_site_label_2
_geom_angle_atom_site_label_3
_geom_angle
_geom_angle_site_symmetry_1
_geom_angle_site_symmetry_3
_geom_angle_publ_flag
N1 Co1 Cl3 106.12(10) . . ?
N1 Co1 Cl1 109.81(10) . . ?
Cl3 Co1 Cl1 117.31(5) . . ?
N1 Co1 Cl2 110.57(10) . . ?
Cl3 Co1 Cl2 108.96(5) . . ?
Cl1 Co1 Cl2 104.08(5) . . ?
C1 N1 C3 108.5(4) . . ?
C1 N1 C5 114.2(4) . . ?
C3 N1 C5 108.4(3) . . ?
C1 N1 Co1 112.3(3) . . ?
C3 N1 Co1 110.4(3) . . ?
C5 N1 Co1 103.0(3) . . ?
N1 C1 C2 115.4(4) . . ?
N1 C3 C4 114.3(4) . . ?
C6 C5 N1 118.1(6) . . ?
C5A N1A C1A 115.1(4) . . ?
C5A N1A C3A 109.5(4) . . ?
C1A N1A C3A 113.8(4) . . ?
N1A C1A C2A 114.0(4) . . ?
C4A C3A N1A 112.4(4) . . ?
C6A C5A N1A 113.0(4) . . ?

loop_
_geom_bond_atom_site_label_1
_geom_bond_atom_site_label_2
_geom_bond_distance
_geom_bond_site_symmetry_2
_geom_bond_publ_flag
Co1 N1 2.086(3) . ?
Co1 Cl3 2.2447(12) . ?
Co1 Cl1 2.2680(12) . ?
Co1 Cl2 2.2813(12) . ?
N1 C1 1.489(6) . ?
N1 C3 1.498(5) . ?
N1 C5 1.519(6) . ?
C1 C2 1.512(7) . ?
C3 C4 1.509(6) . ?
C5 C6 1.436(9) . ?
N1A C5A 1.500(6) . ?
N1A C1A 1.501(5) . ?
N1A C3A 1.511(6) . ?
C1A C2A 1.506(7) . ?
C3A C4A 1.492(9) . ?
C5A C6A 1.494(7) . ?

loop_
_geom_torsion_atom_site_label_1
_geom_torsion_atom_site_label_2
_geom_torsion_atom_site_label_3
_geom_torsion_atom_site_label_4
_geom_torsion
_geom_torsion_site_symmetry_1
_geom_torsion_site_symmetry_2
_geom_torsion_site_symmetry_3
_geom_torsion_site_symmetry_4
_geom_torsion_publ_flag
Cl3 Co1 N1 C1 -165.9(3) . . . . ?
Cl1 Co1 N1 C1 -38.2(3) . . . . ?
Cl2 Co1 N1 C1 76.1(3) . . . . ?
Cl3 Co1 N1 C3 -44.7(3) . . . . ?
Cl1 Co1 N1 C3 83.0(3) . . . . ?
Cl2 Co1 N1 C3 -162.7(3) . . . . ?
Cl3 Co1 N1 C5 70.9(3) . . . . ?
Cl1 Co1 N1 C5 -161.4(3) . . . . ?
Cl2 Co1 N1 C5 -47.1(3) . . . . ?
C3 N1 C1 C2 178.2(4) . . . . ?
C5 N1 C1 C2 57.2(6) . . . . ?
Co1 N1 C1 C2 -59.5(5) . . . . ?
C1 N1 C3 C4 68.7(5) . . . . ?
C5 N1 C3 C4 -166.8(5) . . . . ?
Co1 N1 C3 C4 -54.7(5) . . . . ?
C1 N1 C5 C6 58.4(7) . . . . ?
C3 N1 C5 C6 -62.6(7) . . . . ?
Co1 N1 C5 C6 -179.6(5) . . . . ?
C5A N1A C1A C2A -67.5(6) . . . . ?
C3A N1A C1A C2A 60.0(6) . . . . ?
C5A N1A C3A C4A -168.8(5) . . . . ?
C1A N1A C3A C4A 60.8(6) . . . . ?
C1A N1A C5A C6A -64.2(5) . . . . ?
C3A N1A C5A C6A 166.1(4) . . . . ?
